data_1566159
loop_
_publ_author_name
'Guo, Rui'
'Zhang, Xin'
'Li, Tong'
'Li, Qianli'
'Ruiz, David A.'
'Liu, Liu Leo'
'Tung, Chen-Ho'
'Kong, Lingbing'

_publ_section_title
;
 Unraveling the reactivity of a cationic iminoborane: avenues to unusual
 boron cations
;
_journal_issue 8
_journal_name_full 'Chemical Science'
_journal_page_first 2303
_journal_page_last 2309
_journal_paper_doi 10.1039/D2SC00002D
_journal_volume 13
_journal_year 2022
_chemical_formula_moiety 'Al Br4, C40 H64 B N4 O, C H Cl3'
_chemical_formula_sum 'C41 H65 Al B Br4 Cl3 N4 O'
_chemical_formula_weight 1093.75
_space_group_crystal_system monoclinic
_space_group_IT_number 14
_space_group_name_Hall '-P 2yn'
_space_group_name_H-M_alt 'P 1 21/n 1'
_atom_sites_solution_hydrogens geom
_atom_sites_solution_primary dual
_audit_creation_date 2021-09-03
_audit_creation_method
;
Olex2 1.3
(compiled 2020.11.12 svn.r5f609507 for OlexSys, GUI svn.r6272)
;
_audit_update_record
;
2021-09-11 deposited with the CCDC.	2022-01-26 downloaded from the CCDC.
;
_cell_angle_alpha 90
_cell_angle_beta 106.7667(11)
_cell_angle_gamma 90
_cell_formula_units_Z 4
_cell_length_a 12.64878(13)
_cell_length_b 21.8402(2)
_cell_length_c 19.4954(2)
_cell_measurement_reflns_used 27821
_cell_measurement_temperature 173.00(10)
_cell_measurement_theta_max 76.2170
_cell_measurement_theta_min 3.0540
_cell_volume 5156.68(9)
_computing_cell_refinement 'CrysAlisPro 1.171.40.84a (Rigaku OD, 2020)'
_computing_data_collection 'CrysAlisPro 1.171.40.84a (Rigaku OD, 2020)'
_computing_data_reduction 'CrysAlisPro 1.171.40.84a (Rigaku OD, 2020)'
_computing_molecular_graphics 'Olex2 1.3 (Dolomanov et al., 2009)'
_computing_publication_material 'Olex2 1.3 (Dolomanov et al., 2009)'
_computing_structure_refinement 'SHELXL 2018/3 (Sheldrick, 2015)'
_computing_structure_solution 'SHELXT  (Sheldrick, 2015)'
_diffrn_ambient_temperature 173.00(10)
_diffrn_detector 'Hybrid Pixel Array Detector'
_diffrn_detector_area_resol_mean 10.0000
_diffrn_detector_type HyPix
_diffrn_measured_fraction_theta_full 0.998
_diffrn_measured_fraction_theta_max 0.998
_diffrn_measurement_details
;
List of Runs (angles in degrees, time in seconds):

  # Type    Start    End  Width  t~exp~   \w     \q     \k     \f   Frames
#--------------------------------------------------------------------------
  1  \w     80.00 105.00   0.50    0.28    --  106.49 -99.00  30.00   50
  2  \w     35.00  66.00   0.50    0.28    --  106.49 -57.00  58.00   62
  3  \w     46.00  72.00   0.50    0.28    --  106.49 -99.00  30.00   52
  4  \w     41.00 105.00   0.50    0.28    --  106.49 -77.00 -30.00  128
  5  \w     49.00 106.00   0.50    0.28    --  106.49 -99.00-120.00  114
  6  \w     34.00  59.00   0.50    0.28    --  106.49 -57.00 -90.00   50
  7  \w     36.00  63.00   0.50    0.28    --  106.49 -57.00  30.00   54
  8  \w     34.00  65.00   0.50    0.28    --  106.49 -57.00  90.00   62
  9  \w     34.00  60.00   0.50    0.28    --  106.49 -57.00 120.00   52
 10  \w    -14.00  60.00   0.50    0.07    --   48.45 -57.00  58.00  148
 11  \w     98.00 124.00   0.50    0.28    --  106.49  57.00 120.00   52
 12  \w    151.00 176.00   0.50    0.28    --  106.49  57.00 120.00   50
 13  \w     95.00 156.00   0.50    0.28    --  106.49 125.00  60.00  122
 14  \w    104.00 139.00   0.50    0.28    --  106.49  77.00 -60.00   70
 15  \w    144.00 175.00   0.50    0.28    --  106.49  77.00 -60.00   62
 16  \w    131.00 157.00   0.50    0.28    --  106.49 125.00 -90.00   52
 17  \w    153.00 178.00   0.50    0.28    --  106.49 125.00-150.00   50
 18  \w     97.00 125.00   0.50    0.28    --  106.49 125.00-150.00   56
 19  \w     97.00 126.00   0.50    0.28    --  106.49 125.00 -90.00   58
 20  \w     93.00 176.00   0.50    0.28    --  106.49  57.00-160.00  166
 21  \w     77.00 118.00   0.50    0.07    --   48.45  57.00-160.00   82
 22  \w    -29.00  -3.00   0.50    0.07    --  -48.45  77.00-150.00   52
 23  \w    -63.00  24.00   0.50    0.07    --  -48.45  57.00-160.00  174
 24  \w    -64.00 -39.00   0.50    0.28    --  -86.25  57.00-160.00   50
 25  \w    -41.00 -13.00   0.50    0.28    --  -86.25  38.00   0.00   56
 26  \w    -41.00 -13.00   0.50    0.28    --  -86.25  38.00  30.00   56
 27  \w   -119.00 -37.00   0.50    0.07    --  -48.45 -57.00  58.00  164
 28  \w   -118.00 -93.00   0.50    0.07    --  -48.45-125.00 -90.00   50
 29  \w   -117.00 -85.00   0.50    0.07    --  -48.45-125.00-150.00   64
 30  \w   -150.00 -73.00   0.50    0.28    --  -86.25 -57.00  30.00  154
 31  \w   -139.00-114.00   0.50    0.28    --  -86.25 -57.00  58.00   50
;
_diffrn_measurement_device 'four-circle diffractometer'
_diffrn_measurement_device_type 'XtaLAB Synergy, Dualflex, HyPix'
_diffrn_measurement_method '\w scans'
_diffrn_orient_matrix_type 'CrysAlisPro convention (1999,Acta A55,543-557)'
_diffrn_orient_matrix_UB_11 0.0102162000
_diffrn_orient_matrix_UB_12 -0.0304508000
_diffrn_orient_matrix_UB_13 -0.0690873000
_diffrn_orient_matrix_UB_21 0.1054089000
_diffrn_orient_matrix_UB_22 0.0374471000
_diffrn_orient_matrix_UB_23 0.0054299000
_diffrn_orient_matrix_UB_31 0.0704524000
_diffrn_orient_matrix_UB_32 -0.0514513000
_diffrn_orient_matrix_UB_33 0.0447813000
_diffrn_radiation_monochromator mirror
_diffrn_radiation_probe x-ray
_diffrn_radiation_type 'Cu K\a'
_diffrn_radiation_wavelength 1.54184
_diffrn_reflns_av_R_equivalents 0.0650
_diffrn_reflns_av_unetI/netI 0.0459
_diffrn_reflns_Laue_measured_fraction_full 0.998
_diffrn_reflns_Laue_measured_fraction_max 0.998
_diffrn_reflns_limit_h_max 15
_diffrn_reflns_limit_h_min -14
_diffrn_reflns_limit_k_max 24
_diffrn_reflns_limit_k_min -26
_diffrn_reflns_limit_l_max 23
_diffrn_reflns_limit_l_min -23
_diffrn_reflns_number 41048
_diffrn_reflns_point_group_measured_fraction_full 0.998
_diffrn_reflns_point_group_measured_fraction_max 0.998
_diffrn_reflns_theta_full 67.080
_diffrn_reflns_theta_max 67.080
_diffrn_reflns_theta_min 3.114
_diffrn_source 'micro-focus sealed X-ray tube'
_diffrn_source_type 'PhotonJet (Cu) X-ray Source'
_exptl_absorpt_coefficient_mu 5.655
_exptl_absorpt_correction_T_max 1.00000
_exptl_absorpt_correction_T_min 0.55944
_exptl_absorpt_correction_type multi-scan
_exptl_absorpt_process_details
;
CrysAlisPro 1.171.40.84a (Rigaku Oxford Diffraction, 2020)
Empirical absorption correction using spherical harmonics,
implemented in SCALE3 ABSPACK scaling algorithm.
;
_exptl_crystal_colour colourless
_exptl_crystal_colour_primary colourless
_exptl_crystal_density_diffrn 1.409
_exptl_crystal_description block
_exptl_crystal_F_000 2224
_exptl_crystal_size_max 0.2
_exptl_crystal_size_mid 0.2
_exptl_crystal_size_min 0.1
_refine_diff_density_max 1.403
_refine_diff_density_min -1.247
_refine_diff_density_rms 0.095
_refine_ls_extinction_coef 0.00017(4)
_refine_ls_extinction_expression Fc^*^=kFc[1+0.001xFc^2^\l^3^/sin(2\q)]^-1/4^
_refine_ls_extinction_method 'SHELXL-2018/3 (Sheldrick 2018)'
_refine_ls_goodness_of_fit_ref 1.035
_refine_ls_hydrogen_treatment constr
_refine_ls_matrix_type full
_refine_ls_number_parameters 583
_refine_ls_number_reflns 9185
_refine_ls_number_restraints 140
_refine_ls_restrained_S_all 1.143
_refine_ls_R_factor_all 0.0649
_refine_ls_R_factor_gt 0.0585
_refine_ls_shift/su_max 0.001
_refine_ls_shift/su_mean 0.000
_refine_ls_structure_factor_coef Fsqd
_refine_ls_weighting_details 'w=1/[\s^2^(Fo^2^)+(0.0796P)^2^+12.1450P] where P=(Fo^2^+2Fc^2^)/3'
_refine_ls_weighting_scheme calc
_refine_ls_wR_factor_gt 0.1555
_refine_ls_wR_factor_ref 0.1606
_reflns_Friedel_coverage 0.000
_reflns_number_gt 8034
_reflns_number_total 9185
_reflns_threshold_expression 'I > 2\s(I)'
_cod_data_source_file d2sc00002d2.cif
_cod_data_source_block klb-119
_cod_depositor_comments 'Adding full bibliography for 1566151--1566160.cif.'
_cod_original_cell_volume 5156.69(10)
_cod_database_code 1566159
_shelx_shelxl_version_number 2018/3
_chemical_oxdiff_formula CBN
_shelx_space_group_comment
;
The symmetry employed for this shelxl refinement is uniquely defined
by the following loop, which should always be used as a source of
symmetry information in preference to the above space-group names.
They are only intended as comments.
;
_shelx_estimated_absorpt_t_max 0.602
_shelx_estimated_absorpt_t_min 0.398
_reflns_odcompleteness_completeness 99.81
_reflns_odcompleteness_iscentric 1
_reflns_odcompleteness_theta 66.97
_olex2_refinement_description
;
1. Fixed Uiso
 At 1.2 times of:
  All C(H) groups, All C(H,H) groups
 At 1.5 times of:
  All C(H,H,H) groups
2. Restrained distances
 H25C-C25
 1.52 with sigma of 0.02
 Br4B-Al1 \\sim Br4A-Al1
 with sigma of 0.02
3. Rigid bond restraints
 Cl1A, Cl2A, Cl3A, Cl1B, Cl2B, Cl3B
 with sigma for 1-2 distances of 0.01 and sigma for 1-3 distances of 0.01
4. Uiso/Uaniso restraints and constraints
Br4A \\sim Br4B: within 2A with sigma of 0.001 and sigma for terminal atoms of
0.002 within 2A
C16B \\sim C17B \\sim C18B \\sim C16A \\sim C17A \\sim C18A: within 2A with
sigma of 0.01 and sigma for terminal atoms of 0.02 within 2A
Cl1A \\sim Cl2A \\sim Cl3A \\sim Cl1B \\sim Cl2B \\sim Cl3B: within 2A with
sigma of 0.01 and sigma for terminal atoms of 0.02 within 2A
Uanis(Br4A) \\sim Ueq, Uanis(Br4B) \\sim Ueq: with sigma of 0.001 and sigma for
terminal atoms of 0.002
Uanis(C16A) \\sim Ueq, Uanis(C16B) \\sim Ueq, Uanis(C18B) \\sim Ueq,
Uanis(C18A) \\sim Ueq, Uanis(C17B) \\sim Ueq, Uanis(C17A) \\sim Ueq: with sigma
of 0.001 and sigma for terminal atoms of 0.002
Uanis(Cl1B) \\sim Ueq, Uanis(Cl2A) \\sim Ueq, Uanis(Cl2B) \\sim Ueq,
Uanis(Cl3A) \\sim Ueq, Uanis(Cl3B) \\sim Ueq, Uanis(Cl1A) \\sim Ueq: with sigma
of 0.005 and sigma for terminal atoms of 0.002
5. Rigid body (RIGU) restrains
 Cl1A, Cl2A, Cl3A, Cl1B, Cl2B, Cl3B
 with sigma for 1-2 distances of 0.001 and sigma for 1-3 distances of 0.001
6. Others
 Sof(Br4B)=Sof(H41A)=Sof(Cl1B)=Sof(Cl2B)=Sof(Cl3B)=1-FVAR(1)
 Sof(Br4A)=Sof(H41)=Sof(Cl1A)=Sof(Cl2A)=Sof(Cl3A)=FVAR(1)
 Sof(C16A)=Sof(H16D)=Sof(H16E)=Sof(H16F)=Sof(C17A)=Sof(H17D)=Sof(H17E)=
 Sof(H17F)=Sof(C18A)=Sof(H18D)=Sof(H18E)=Sof(H18F)=1-FVAR(2)
 Sof(C16B)=Sof(H16A)=Sof(H16B)=Sof(H16C)=Sof(C17B)=Sof(H17A)=Sof(H17B)=
 Sof(H17C)=Sof(C18B)=Sof(H18A)=Sof(H18B)=Sof(H18C)=FVAR(2)
7.a Ternary CH refined with riding coordinates:
 C24(H24), C27(H27), C34(H34), C41(H41A), C41(H41)
7.b Aromatic/amide H refined with riding coordinates:
 C3(H3), C5(H5), C36(H36), C37(H37), C38(H38), C39(H39), C40(H40)
7.c Idealised Me refined as rotating group:
 C8(H8A,H8B,H8C), C9(H9A,H9B,H9C), C10(H10A,H10B,H10C), C12(H12A,H12B,H12C),
 C13(H13A,H13B,H13C), C14(H14A,H14B,H14C), C22(H22A,H22B,H22C), C23(H23A,H23B,
 H23C), C25(H25A,H25B,H25C), C26(H26A,H26B,H26C), C28(H28A,H28B,H28C), C29(H29A,
 H29B,H29C), C31(H31A,H31B,H31C), C32(H32A,H32B,H32C), C33(H33A,H33B,H33C),
 C16B(H16A,H16B,H16C), C17B(H17A,H17B,H17C), C18B(H18A,H18B,H18C), C16A(H16D,
 H16E,H16F), C17A(H17D,H17E,H17F), C18A(H18D,H18E,H18F)
;
_olex2_submission_special_instructions 'No special instructions were received'
_oxdiff_exptl_absorpt_empirical_details
;
Empirical correction (ABSPACK) includes:
- Absorption correction using spherical harmonics
- Frame scaling
;
_oxdiff_exptl_absorpt_empirical_full_max 1.538
_oxdiff_exptl_absorpt_empirical_full_min 0.715

loop_
_space_group_symop_operation_xyz
'x, y, z'
'-x+1/2, y+1/2, -z+1/2'
'-x, -y, -z'
'x-1/2, -y-1/2, z-1/2'

loop_
_atom_site_label
_atom_site_type_symbol
_atom_site_fract_x
_atom_site_fract_y
_atom_site_fract_z
_atom_site_U_iso_or_equiv
_atom_site_adp_type
_atom_site_occupancy
_atom_site_site_symmetry_order
_atom_site_calc_flag
_atom_site_refinement_flags_posn
_atom_site_refinement_flags_adp
_atom_site_refinement_flags_occupancy
_atom_site_disorder_assembly
_atom_site_disorder_group
Br1 Br 0.17544(5) 0.03273(2) 0.37879(3) 0.05662(18) Uani 1 1 d . . . . .
Br2 Br 0.42656(4) 0.12727(3) 0.38199(4) 0.0687(2) Uani 1 1 d . . . . .
Br3 Br 0.15731(5) 0.15978(3) 0.25007(3) 0.0713(2) Uani 1 1 d . . . . .
Al1 Al 0.23980(10) 0.12930(6) 0.36529(7) 0.0391(3) Uani 1 1 d D . . . .
Br4A Br 0.1957(4) 0.1991(2) 0.4353(2) 0.0523(7) Uani 0.385(5) 1 d D U P A 1
Br4B Br 0.2076(3) 0.19321(14) 0.45316(13) 0.0457(4) Uani 0.615(5) 1 d D U P A 2
O1 O 0.8240(2) 0.23718(11) 0.13054(13) 0.0277(5) Uani 1 1 d . . . . .
N1 N 0.7435(2) 0.27308(12) 0.21329(14) 0.0210(6) Uani 1 1 d . . . . .
N2 N 0.8124(2) 0.18465(12) 0.17498(15) 0.0239(6) Uani 1 1 d . . . . .
N3 N 0.9430(2) 0.35511(15) 0.12851(17) 0.0316(7) Uani 1 1 d . . . . .
N4 N 0.7936(2) 0.40579(13) 0.12468(15) 0.0237(6) Uani 1 1 d . . . . .
C1 C 0.6905(3) 0.30847(15) 0.25632(17) 0.0213(6) Uani 1 1 d . . . . .
C2 C 0.5732(3) 0.31307(16) 0.23423(18) 0.0246(7) Uani 1 1 d . . . . .
C3 C 0.5233(3) 0.33830(18) 0.2826(2) 0.0326(8) Uani 1 1 d . . . . .
H3 H 0.444885 0.339162 0.269696 0.039 Uiso 1 1 calc R U . . .
C4 C 0.5809(3) 0.3621(2) 0.3483(2) 0.0369(9) Uani 1 1 d . . . . .
C5 C 0.6945(3) 0.36145(18) 0.36517(19) 0.0331(8) Uani 1 1 d . . . . .
H5 H 0.735454 0.380209 0.408680 0.040 Uiso 1 1 calc R U . . .
C6 C 0.7531(3) 0.33462(16) 0.32175(17) 0.0257(7) Uani 1 1 d . . . . .
C7 C 0.8808(3) 0.33678(17) 0.35667(19) 0.0308(8) Uani 1 1 d . . . . .
C8 C 0.9087(3) 0.30060(19) 0.4274(2) 0.0383(9) Uani 1 1 d . . . . .
H8A H 0.871612 0.319455 0.459791 0.058 Uiso 1 1 calc R U . . .
H8B H 0.988749 0.301119 0.449759 0.058 Uiso 1 1 calc R U . . .
H8C H 0.883552 0.258197 0.417597 0.058 Uiso 1 1 calc R U . . .
C9 C 0.9170(4) 0.4040(2) 0.3736(3) 0.0480(11) Uani 1 1 d . . . . .
H9A H 0.903980 0.427000 0.328734 0.072 Uiso 1 1 calc R U . . .
H9B H 0.995724 0.405359 0.399778 0.072 Uiso 1 1 calc R U . . .
H9C H 0.874142 0.422334 0.402946 0.072 Uiso 1 1 calc R U . . .
C10 C 0.9548(3) 0.3114(2) 0.3138(2) 0.0396(9) Uani 1 1 d . . . . .
H10A H 0.936221 0.268372 0.301994 0.059 Uiso 1 1 calc R U . . .
H10B H 1.032253 0.314570 0.342349 0.059 Uiso 1 1 calc R U . . .
H10C H 0.943308 0.335016 0.269482 0.059 Uiso 1 1 calc R U . . .
C11 C 0.4882(3) 0.29153(17) 0.16293(18) 0.0273(7) Uani 1 1 d . . . . .
C12 C 0.5312(3) 0.27738(18) 0.09829(18) 0.0293(7) Uani 1 1 d . . . . .
H12A H 0.567761 0.313736 0.086381 0.044 Uiso 1 1 calc R U . . .
H12B H 0.469085 0.265972 0.057070 0.044 Uiso 1 1 calc R U . . .
H12C H 0.583995 0.243443 0.110288 0.044 Uiso 1 1 calc R U . . .
C13 C 0.4284(3) 0.2341(2) 0.1783(2) 0.0417(10) Uani 1 1 d . . . . .
H13A H 0.369737 0.222713 0.135189 0.063 Uiso 1 1 calc R U . . .
H13B H 0.396219 0.242723 0.217380 0.063 Uiso 1 1 calc R U . . .
H13C H 0.481303 0.200328 0.192208 0.063 Uiso 1 1 calc R U . . .
C14 C 0.4019(3) 0.3427(2) 0.1362(2) 0.0393(9) Uani 1 1 d . . . . .
H14A H 0.439394 0.380667 0.129872 0.059 Uiso 1 1 calc R U . . .
H14B H 0.361235 0.349399 0.171403 0.059 Uiso 1 1 calc R U . . .
H14C H 0.350172 0.330630 0.090281 0.059 Uiso 1 1 calc R U . . .
C15 C 0.5208(5) 0.3890(3) 0.3995(3) 0.0679(16) Uani 1 1 d . . . . .
C19 C 0.8421(3) 0.35040(16) 0.13932(18) 0.0245(7) Uani 1 1 d . . . . .
C20 C 0.9558(3) 0.41320(18) 0.1045(2) 0.0355(9) Uani 1 1 d . . . . .
C21 C 0.8630(3) 0.44519(17) 0.1023(2) 0.0325(8) Uani 1 1 d . . . . .
C22 C 1.0542(4) 0.4362(2) 0.0834(3) 0.0540(12) Uani 1 1 d . . . . .
H22A H 1.115059 0.444445 0.126657 0.081 Uiso 1 1 calc R U . . .
H22B H 1.034405 0.474069 0.055645 0.081 Uiso 1 1 calc R U . . .
H22C H 1.077160 0.405236 0.054336 0.081 Uiso 1 1 calc R U . . .
C23 C 0.8374(4) 0.50985(18) 0.0801(3) 0.0433(10) Uani 1 1 d . . . . .
H23A H 0.783919 0.510980 0.032333 0.065 Uiso 1 1 calc R U . . .
H23B H 0.905233 0.530848 0.078776 0.065 Uiso 1 1 calc R U . . .
H23C H 0.806020 0.530395 0.114423 0.065 Uiso 1 1 calc R U . . .
C24 C 0.6828(3) 0.42048(16) 0.13215(18) 0.0254(7) Uani 1 1 d . . . . .
H24 H 0.652099 0.381582 0.145607 0.030 Uiso 1 1 calc R U . . .
C25 C 0.6898(4) 0.46600(19) 0.1927(2) 0.0385(9) Uani 1 1 d D . . . .
H25A H 0.743435 0.451305 0.236583 0.058 Uiso 1 1 calc R U . . .
H25B H 0.617167 0.469956 0.200750 0.058 Uiso 1 1 calc R U . . .
H25C H 0.713419 0.505979 0.179593 0.058 Uiso 1 1 calc DR U . . .
C26 C 0.6041(3) 0.44123(19) 0.06081(19) 0.0330(8) Uani 1 1 d . . . . .
H26A H 0.629118 0.480608 0.047040 0.050 Uiso 1 1 calc R U . . .
H26B H 0.529600 0.445768 0.065736 0.050 Uiso 1 1 calc R U . . .
H26C H 0.603248 0.410637 0.023876 0.050 Uiso 1 1 calc R U . . .
C27 C 1.0292(3) 0.30602(19) 0.1461(3) 0.0428(10) Uani 1 1 d . . . . .
H27 H 1.000246 0.272650 0.170833 0.051 Uiso 1 1 calc R U . . .
C28 C 1.0453(5) 0.2785(3) 0.0789(3) 0.0647(15) Uani 1 1 d . . . . .
H28A H 0.974092 0.264284 0.047818 0.097 Uiso 1 1 calc R U . . .
H28B H 1.096418 0.243801 0.091619 0.097 Uiso 1 1 calc R U . . .
H28C H 1.075923 0.309461 0.053643 0.097 Uiso 1 1 calc R U . . .
C29 C 1.1349(4) 0.3288(3) 0.1987(3) 0.0616(15) Uani 1 1 d . . . . .
H29A H 1.174659 0.354937 0.173544 0.092 Uiso 1 1 calc R U . . .
H29B H 1.181282 0.293841 0.219914 0.092 Uiso 1 1 calc R U . . .
H29C H 1.116987 0.352516 0.236557 0.092 Uiso 1 1 calc R U . . .
C30 C 0.7803(3) 0.13122(16) 0.12569(19) 0.0300(8) Uani 1 1 d . . . . .
C31 C 0.6713(4) 0.1396(2) 0.0665(2) 0.0436(10) Uani 1 1 d . . . . .
H31A H 0.610582 0.143383 0.088058 0.065 Uiso 1 1 calc R U . . .
H31B H 0.658477 0.104066 0.034468 0.065 Uiso 1 1 calc R U . . .
H31C H 0.675280 0.176733 0.039117 0.065 Uiso 1 1 calc R U . . .
C32 C 0.8744(4) 0.1218(2) 0.0922(2) 0.0431(10) Uani 1 1 d . . . . .
H32A H 0.878617 0.157154 0.062182 0.065 Uiso 1 1 calc R U . . .
H32B H 0.860652 0.084648 0.062818 0.065 Uiso 1 1 calc R U . . .
H32C H 0.944207 0.117583 0.130252 0.065 Uiso 1 1 calc R U . . .
C33 C 0.7734(4) 0.07563(18) 0.1716(2) 0.0411(9) Uani 1 1 d . . . . .
H33A H 0.845120 0.069063 0.207111 0.062 Uiso 1 1 calc R U . . .
H33B H 0.753722 0.039359 0.140941 0.062 Uiso 1 1 calc R U . . .
H33C H 0.717011 0.082737 0.196173 0.062 Uiso 1 1 calc R U . . .
C34 C 0.7366(3) 0.20485(15) 0.21619(17) 0.0218(7) Uani 1 1 d . . . . .
H34 H 0.659589 0.191196 0.191245 0.026 Uiso 1 1 calc R U . . .
C35 C 0.7724(3) 0.17930(15) 0.29197(17) 0.0233(7) Uani 1 1 d . . . . .
C36 C 0.8774(3) 0.15447(16) 0.32201(19) 0.0286(7) Uani 1 1 d . . . . .
H36 H 0.929193 0.153844 0.295125 0.034 Uiso 1 1 calc R U . . .
C37 C 0.9063(3) 0.13076(17) 0.3908(2) 0.0322(8) Uani 1 1 d . . . . .
H37 H 0.976912 0.112686 0.410300 0.039 Uiso 1 1 calc R U . . .
C38 C 0.8327(3) 0.13331(17) 0.43121(19) 0.0326(8) Uani 1 1 d . . . . .
H38 H 0.853396 0.117635 0.478689 0.039 Uiso 1 1 calc R U . . .
C39 C 0.7292(3) 0.15862(17) 0.40261(19) 0.0311(8) Uani 1 1 d . . . . .
H39 H 0.679242 0.160961 0.430715 0.037 Uiso 1 1 calc R U . . .
C40 C 0.6982(3) 0.18065(16) 0.33278(18) 0.0260(7) Uani 1 1 d . . . . .
H40 H 0.626100 0.196721 0.312726 0.031 Uiso 1 1 calc R U . . .
B23 B 0.7971(3) 0.28814(18) 0.1624(2) 0.0239(8) Uani 1 1 d . . . . .
C16B C 0.4202(10) 0.3539(6) 0.3990(7) 0.063(3) Uani 0.546(10) 1 d . U P B 1
H16A H 0.385309 0.372447 0.432745 0.095 Uiso 0.546(10) 1 calc R U P B 1
H16B H 0.440430 0.311449 0.413124 0.095 Uiso 0.546(10) 1 calc R U P B 1
H16C H 0.368375 0.354591 0.350660 0.095 Uiso 0.546(10) 1 calc R U P B 1
C17B C 0.5867(11) 0.4094(7) 0.4693(7) 0.085(3) Uani 0.546(10) 1 d . U P B 1
H17A H 0.634389 0.443199 0.463678 0.127 Uiso 0.546(10) 1 calc R U P B 1
H17B H 0.632365 0.375372 0.494334 0.127 Uiso 0.546(10) 1 calc R U P B 1
H17C H 0.537979 0.423285 0.497146 0.127 Uiso 0.546(10) 1 calc R U P B 1
C18B C 0.4678(11) 0.4581(6) 0.3587(7) 0.075(3) Uani 0.546(10) 1 d . U P B 1
H18A H 0.427138 0.478863 0.387820 0.112 Uiso 0.546(10) 1 calc R U P B 1
H18B H 0.417814 0.449907 0.310892 0.112 Uiso 0.546(10) 1 calc R U P B 1
H18C H 0.528583 0.484219 0.354550 0.112 Uiso 0.546(10) 1 calc R U P B 1
C16A C 0.3997(12) 0.3747(7) 0.3807(8) 0.058(3) Uani 0.454(10) 1 d . U P B 2
H16D H 0.369560 0.390858 0.418089 0.088 Uiso 0.454(10) 1 calc R U P B 2
H16E H 0.389041 0.330292 0.377145 0.088 Uiso 0.454(10) 1 calc R U P B 2
H16F H 0.361600 0.393774 0.334725 0.088 Uiso 0.454(10) 1 calc R U P B 2
C17A C 0.5778(11) 0.3502(7) 0.4764(7) 0.068(3) Uani 0.454(10) 1 d . U P B 2
H17D H 0.655986 0.361093 0.495021 0.102 Uiso 0.454(10) 1 calc R U P B 2
H17E H 0.570957 0.306081 0.466856 0.102 Uiso 0.454(10) 1 calc R U P B 2
H17F H 0.539344 0.360887 0.511762 0.102 Uiso 0.454(10) 1 calc R U P B 2
C18A C 0.5513(14) 0.4511(7) 0.4171(9) 0.084(4) Uani 0.454(10) 1 d . U P B 2
H18D H 0.499425 0.469682 0.439902 0.127 Uiso 0.454(10) 1 calc R U P B 2
H18E H 0.549346 0.473754 0.373378 0.127 Uiso 0.454(10) 1 calc R U P B 2
H18F H 0.626101 0.452600 0.450219 0.127 Uiso 0.454(10) 1 calc R U P B 2
C41 C 1.1231(6) 0.5526(4) 0.3078(5) 0.088(2) Uani 1 1 d . . . . .
H41A H 1.153347 0.583838 0.281002 0.106 Uiso 0.615(5) 1 calc R U P A 2
H41 H 1.151551 0.587640 0.285229 0.106 Uiso 0.385(5) 1 calc R U P A 1
Cl1A Cl 1.0035(8) 0.5283(5) 0.2621(5) 0.141(3) Uani 0.385(5) 1 d . U P A 1
Cl2A Cl 1.1050(5) 0.5716(3) 0.4045(3) 0.0989(18) Uani 0.385(5) 1 d . U P A 1
Cl3A Cl 1.2149(10) 0.4953(5) 0.3357(7) 0.187(4) Uani 0.385(5) 1 d . U P A 1
Cl1B Cl 0.9812(2) 0.55801(15) 0.27496(18) 0.0788(9) Uani 0.615(5) 1 d . U P A 2
Cl2B Cl 1.1845(6) 0.5641(3) 0.3903(3) 0.167(2) Uani 0.615(5) 1 d . U P A 2
Cl3B Cl 1.1565(4) 0.4791(2) 0.2772(3) 0.1272(15) Uani 0.615(5) 1 d . U P A 2

loop_
_atom_site_aniso_label
_atom_site_aniso_U_11
_atom_site_aniso_U_22
_atom_site_aniso_U_33
_atom_site_aniso_U_23
_atom_site_aniso_U_13
_atom_site_aniso_U_12
Br1 0.0657(3) 0.0415(3) 0.0711(4) 0.0036(2) 0.0332(3) 0.0036(2)
Br2 0.0313(3) 0.0791(4) 0.0959(5) -0.0035(3) 0.0188(3) 0.0128(2)
Br3 0.0656(4) 0.0854(5) 0.0575(3) 0.0285(3) 0.0093(3) 0.0140(3)
Al1 0.0299(6) 0.0410(7) 0.0475(7) 0.0064(5) 0.0130(5) 0.0093(5)
Br4A 0.0501(10) 0.0510(11) 0.0582(16) -0.0032(12) 0.0198(12) 0.0105(8)
Br4B 0.0507(8) 0.0454(7) 0.0435(9) -0.0013(6) 0.0176(7) 0.0039(5)
O1 0.0372(13) 0.0214(12) 0.0305(12) 0.0065(9) 0.0195(11) 0.0020(10)
N1 0.0190(13) 0.0215(14) 0.0223(13) 0.0019(10) 0.0054(10) 0.0002(11)
N2 0.0324(15) 0.0199(14) 0.0229(14) 0.0047(11) 0.0135(12) 0.0010(12)
N3 0.0244(15) 0.0306(16) 0.0424(17) 0.0111(13) 0.0136(13) 0.0026(13)
N4 0.0223(13) 0.0197(14) 0.0276(14) 0.0024(11) 0.0050(11) -0.0004(11)
C1 0.0237(16) 0.0210(16) 0.0194(15) 0.0041(12) 0.0067(12) 0.0004(13)
C2 0.0240(16) 0.0277(17) 0.0234(16) 0.0030(13) 0.0088(13) 0.0006(14)
C3 0.0268(18) 0.042(2) 0.0328(19) 0.0001(16) 0.0138(15) 0.0034(16)
C4 0.041(2) 0.044(2) 0.0298(19) -0.0034(16) 0.0169(17) 0.0006(18)
C5 0.045(2) 0.0327(19) 0.0215(17) -0.0031(14) 0.0085(15) -0.0016(17)
C6 0.0295(18) 0.0245(17) 0.0212(16) 0.0051(13) 0.0045(13) -0.0025(14)
C7 0.0297(18) 0.0296(19) 0.0258(17) 0.0026(14) -0.0039(14) -0.0066(15)
C8 0.040(2) 0.038(2) 0.0286(19) 0.0051(16) -0.0034(16) -0.0038(17)
C9 0.042(2) 0.033(2) 0.056(3) 0.0019(19) -0.005(2) -0.0089(18)
C10 0.0211(17) 0.056(3) 0.036(2) 0.0053(18) -0.0019(15) -0.0048(17)
C11 0.0200(16) 0.0354(19) 0.0264(17) 0.0017(14) 0.0065(13) -0.0019(14)
C12 0.0248(17) 0.036(2) 0.0229(16) -0.0032(14) 0.0009(13) 0.0008(15)
C13 0.033(2) 0.051(3) 0.037(2) 0.0013(18) 0.0047(16) -0.0141(18)
C14 0.0253(18) 0.060(3) 0.0321(19) 0.0055(18) 0.0076(15) 0.0130(18)
C15 0.065(3) 0.095(4) 0.056(3) -0.037(3) 0.037(3) -0.014(3)
C19 0.0235(16) 0.0249(17) 0.0256(16) 0.0036(13) 0.0080(13) -0.0005(13)
C20 0.0302(19) 0.031(2) 0.046(2) 0.0115(17) 0.0116(16) -0.0041(16)
C21 0.0309(19) 0.0249(18) 0.039(2) 0.0052(15) 0.0061(15) -0.0048(15)
C22 0.038(2) 0.048(3) 0.081(3) 0.024(2) 0.024(2) -0.006(2)
C23 0.040(2) 0.027(2) 0.058(3) 0.0107(18) 0.0080(19) -0.0058(17)
C24 0.0251(16) 0.0235(17) 0.0269(17) 0.0003(13) 0.0062(13) 0.0030(13)
C25 0.049(2) 0.034(2) 0.0305(19) -0.0042(16) 0.0088(17) 0.0098(18)
C26 0.0270(18) 0.039(2) 0.0298(18) 0.0044(15) 0.0029(14) 0.0034(16)
C27 0.030(2) 0.036(2) 0.069(3) 0.020(2) 0.0247(19) 0.0109(17)
C28 0.068(3) 0.052(3) 0.092(4) 0.014(3) 0.052(3) 0.020(3)
C29 0.027(2) 0.066(3) 0.091(4) 0.033(3) 0.016(2) 0.009(2)
C30 0.042(2) 0.0217(17) 0.0286(17) 0.0005(14) 0.0130(15) 0.0037(15)
C31 0.053(3) 0.037(2) 0.034(2) -0.0103(17) 0.0027(18) 0.0022(19)
C32 0.060(3) 0.036(2) 0.043(2) -0.0037(17) 0.029(2) 0.0055(19)
C33 0.063(3) 0.0230(19) 0.042(2) 0.0008(16) 0.023(2) -0.0026(18)
C34 0.0210(15) 0.0216(16) 0.0238(16) 0.0020(13) 0.0081(13) 0.0001(13)
C35 0.0267(17) 0.0207(16) 0.0212(16) 0.0021(12) 0.0050(13) -0.0031(13)
C36 0.0273(17) 0.0295(18) 0.0296(18) 0.0045(14) 0.0092(14) 0.0015(14)
C37 0.0292(18) 0.0288(19) 0.0328(19) 0.0064(15) -0.0003(15) 0.0012(15)
C38 0.044(2) 0.0271(18) 0.0219(17) 0.0040(14) 0.0016(15) -0.0064(16)
C39 0.039(2) 0.0301(19) 0.0255(17) 0.0018(14) 0.0112(15) -0.0072(16)
C40 0.0263(17) 0.0253(17) 0.0267(17) 0.0027(13) 0.0082(14) -0.0034(14)
B23 0.0222(18) 0.0244(19) 0.0250(18) 0.0047(15) 0.0066(14) 0.0032(15)
C16B 0.064(3) 0.067(3) 0.062(3) -0.0013(19) 0.025(2) 0.0024(19)
C17B 0.085(4) 0.088(4) 0.082(4) -0.005(2) 0.026(2) 0.003(2)
C18B 0.075(4) 0.075(4) 0.076(4) -0.0041(19) 0.024(2) 0.0042(19)
C16A 0.059(4) 0.061(4) 0.058(4) -0.0010(19) 0.022(2) 0.0033(19)
C17A 0.069(4) 0.073(4) 0.065(4) 0.0012(19) 0.024(2) 0.0007(19)
C18A 0.086(4) 0.084(4) 0.085(4) -0.003(2) 0.027(2) 0.001(2)
C41 0.067(4) 0.081(5) 0.111(6) 0.008(4) 0.016(4) -0.003(3)
Cl1A 0.143(3) 0.145(3) 0.137(3) 0.0033(19) 0.042(2) -0.0081(19)
Cl2A 0.103(2) 0.100(2) 0.091(2) -0.0065(16) 0.0247(16) 0.0058(17)
Cl3A 0.186(4) 0.186(4) 0.190(4) -0.006(2) 0.055(2) 0.013(2)
Cl1B 0.0611(12) 0.0747(14) 0.1032(16) 0.0070(12) 0.0277(11) 0.0051(11)
Cl2B 0.171(3) 0.167(3) 0.152(3) -0.0059(18) 0.0310(18) -0.0006(18)
Cl3B 0.123(2) 0.126(2) 0.135(2) -0.0087(15) 0.0407(16) 0.0474(15)

loop_
_atom_type_symbol
_atom_type_description
_atom_type_scat_dispersion_real
_atom_type_scat_dispersion_imag
_atom_type_scat_source
C C 0.0181 0.0091 'International Tables Vol C Tables 4.2.6.8 and 6.1.1.4'
H H 0.0000 0.0000 'International Tables Vol C Tables 4.2.6.8 and 6.1.1.4'
Al Al 0.2130 0.2455 'International Tables Vol C Tables 4.2.6.8 and 6.1.1.4'
B B 0.0090 0.0039 'International Tables Vol C Tables 4.2.6.8 and 6.1.1.4'
Br Br -0.6763 1.2805 'International Tables Vol C Tables 4.2.6.8 and 6.1.1.4'
Cl Cl 0.3639 0.7018 'International Tables Vol C Tables 4.2.6.8 and 6.1.1.4'
N N 0.0311 0.0180 'International Tables Vol C Tables 4.2.6.8 and 6.1.1.4'
O O 0.0492 0.0322 'International Tables Vol C Tables 4.2.6.8 and 6.1.1.4'

loop_
_geom_angle_atom_site_label_1
_geom_angle_atom_site_label_2
_geom_angle_atom_site_label_3
_geom_angle
_geom_angle_site_symmetry_1
_geom_angle_site_symmetry_3
_geom_angle_publ_flag
Br1 Al1 Br4B 108.74(9) . . ?
Br2 Al1 Br1 110.50(5) . . ?
Br2 Al1 Br4B 107.37(10) . . ?
Br3 Al1 Br1 107.63(6) . . ?
Br3 Al1 Br2 107.76(6) . . ?
Br3 Al1 Br4B 114.83(9) . . ?
Br4A Al1 Br1 113.49(15) . . ?
Br4A Al1 Br2 110.94(15) . . ?
Br4A Al1 Br3 106.22(13) . . ?
B23 O1 N2 106.7(2) . . ?
C1 N1 C34 118.0(3) . . ?
B23 N1 C1 133.8(3) . . ?
B23 N1 C34 108.0(3) . . ?
O1 N2 C30 106.6(2) . . ?
O1 N2 C34 106.1(2) . . ?
C34 N2 C30 118.8(3) . . ?
C19 N3 C20 109.3(3) . . ?
C19 N3 C27 124.5(3) . . ?
C20 N3 C27 126.0(3) . . ?
C19 N4 C21 109.4(3) . . ?
C19 N4 C24 123.9(3) . . ?
C21 N4 C24 126.7(3) . . ?
C2 C1 N1 118.8(3) . . ?
C6 C1 N1 120.6(3) . . ?
C6 C1 C2 120.5(3) . . ?
C1 C2 C11 129.5(3) . . ?
C3 C2 C1 117.4(3) . . ?
C3 C2 C11 113.1(3) . . ?
C2 C3 H3 118.1 . . ?
C4 C3 C2 123.9(3) . . ?
C4 C3 H3 118.1 . . ?
C3 C4 C15 121.3(4) . . ?
C5 C4 C3 116.9(3) . . ?
C5 C4 C15 121.8(4) . . ?
C4 C5 H5 118.1 . . ?
C4 C5 C6 123.8(3) . . ?
C6 C5 H5 118.1 . . ?
C1 C6 C7 130.1(3) . . ?
C5 C6 C1 117.2(3) . . ?
C5 C6 C7 112.6(3) . . ?
C8 C7 C6 108.4(3) . . ?
C8 C7 C9 108.6(3) . . ?
C9 C7 C6 109.1(3) . . ?
C10 C7 C6 118.1(3) . . ?
C10 C7 C8 106.6(3) . . ?
C10 C7 C9 105.8(3) . . ?
C7 C8 H8A 109.5 . . ?
C7 C8 H8B 109.5 . . ?
C7 C8 H8C 109.5 . . ?
H8A C8 H8B 109.5 . . ?
H8A C8 H8C 109.5 . . ?
H8B C8 H8C 109.5 . . ?
C7 C9 H9A 109.5 . . ?
C7 C9 H9B 109.5 . . ?
C7 C9 H9C 109.5 . . ?
H9A C9 H9B 109.5 . . ?
H9A C9 H9C 109.5 . . ?
H9B C9 H9C 109.5 . . ?
C7 C10 H10A 109.5 . . ?
C7 C10 H10B 109.5 . . ?
C7 C10 H10C 109.5 . . ?
H10A C10 H10B 109.5 . . ?
H10A C10 H10C 109.5 . . ?
H10B C10 H10C 109.5 . . ?
C12 C11 C2 118.2(3) . . ?
C12 C11 C14 104.5(3) . . ?
C13 C11 C2 108.8(3) . . ?
C13 C11 C12 107.8(3) . . ?
C13 C11 C14 108.5(3) . . ?
C14 C11 C2 108.7(3) . . ?
C11 C12 H12A 109.5 . . ?
C11 C12 H12B 109.5 . . ?
C11 C12 H12C 109.5 . . ?
H12A C12 H12B 109.5 . . ?
H12A C12 H12C 109.5 . . ?
H12B C12 H12C 109.5 . . ?
C11 C13 H13A 109.5 . . ?
C11 C13 H13B 109.5 . . ?
C11 C13 H13C 109.5 . . ?
H13A C13 H13B 109.5 . . ?
H13A C13 H13C 109.5 . . ?
H13B C13 H13C 109.5 . . ?
C11 C14 H14A 109.5 . . ?
C11 C14 H14B 109.5 . . ?
C11 C14 H14C 109.5 . . ?
H14A C14 H14B 109.5 . . ?
H14A C14 H14C 109.5 . . ?
H14B C14 H14C 109.5 . . ?
C4 C15 C18B 103.4(6) . . ?
C4 C15 C17A 102.7(6) . . ?
C16B C15 C4 112.5(6) . . ?
C16B C15 C18B 103.1(8) . . ?
C17B C15 C4 118.1(7) . . ?
C17B C15 C16B 115.2(8) . . ?
C17B C15 C18B 101.8(8) . . ?
C16A C15 C4 115.1(6) . . ?
C16A C15 C17A 104.8(8) . . ?
C18A C15 C4 111.8(8) . . ?
C18A C15 C16A 116.3(10) . . ?
C18A C15 C17A 104.3(9) . . ?
N3 C19 B23 122.6(3) . . ?
N4 C19 N3 106.9(3) . . ?
N4 C19 B23 130.5(3) . . ?
N3 C20 C22 126.0(4) . . ?
C21 C20 N3 107.4(3) . . ?
C21 C20 C22 126.6(4) . . ?
N4 C21 C23 125.2(3) . . ?
C20 C21 N4 106.9(3) . . ?
C20 C21 C23 127.8(4) . . ?
C20 C22 H22A 109.5 . . ?
C20 C22 H22B 109.5 . . ?
C20 C22 H22C 109.5 . . ?
H22A C22 H22B 109.5 . . ?
H22A C22 H22C 109.5 . . ?
H22B C22 H22C 109.5 . . ?
C21 C23 H23A 109.5 . . ?
C21 C23 H23B 109.5 . . ?
C21 C23 H23C 109.5 . . ?
H23A C23 H23B 109.5 . . ?
H23A C23 H23C 109.5 . . ?
H23B C23 H23C 109.5 . . ?
N4 C24 H24 106.9 . . ?
N4 C24 C25 111.7(3) . . ?
N4 C24 C26 111.1(3) . . ?
C25 C24 H24 106.9 . . ?
C25 C24 C26 112.9(3) . . ?
C26 C24 H24 106.9 . . ?
C24 C25 H25A 109.5 . . ?
C24 C25 H25B 109.5 . . ?
C24 C25 H25C 109.5 . . ?
H25A C25 H25B 109.5 . . ?
H25A C25 H25C 109.5 . . ?
H25B C25 H25C 109.5 . . ?
C24 C26 H26A 109.5 . . ?
C24 C26 H26B 109.5 . . ?
C24 C26 H26C 109.5 . . ?
H26A C26 H26B 109.5 . . ?
H26A C26 H26C 109.5 . . ?
H26B C26 H26C 109.5 . . ?
N3 C27 H27 106.8 . . ?
N3 C27 C28 111.0(4) . . ?
N3 C27 C29 111.2(4) . . ?
C28 C27 H27 106.8 . . ?
C28 C27 C29 113.9(4) . . ?
C29 C27 H27 106.8 . . ?
C27 C28 H28A 109.5 . . ?
C27 C28 H28B 109.5 . . ?
C27 C28 H28C 109.5 . . ?
H28A C28 H28B 109.5 . . ?
H28A C28 H28C 109.5 . . ?
H28B C28 H28C 109.5 . . ?
C27 C29 H29A 109.5 . . ?
C27 C29 H29B 109.5 . . ?
C27 C29 H29C 109.5 . . ?
H29A C29 H29B 109.5 . . ?
H29A C29 H29C 109.5 . . ?
H29B C29 H29C 109.5 . . ?
N2 C30 C31 114.2(3) . . ?
N2 C30 C32 106.2(3) . . ?
N2 C30 C33 107.2(3) . . ?
C32 C30 C31 109.7(3) . . ?
C33 C30 C31 110.2(3) . . ?
C33 C30 C32 109.1(3) . . ?
C30 C31 H31A 109.5 . . ?
C30 C31 H31B 109.5 . . ?
C30 C31 H31C 109.5 . . ?
H31A C31 H31B 109.5 . . ?
H31A C31 H31C 109.5 . . ?
H31B C31 H31C 109.5 . . ?
C30 C32 H32A 109.5 . . ?
C30 C32 H32B 109.5 . . ?
C30 C32 H32C 109.5 . . ?
H32A C32 H32B 109.5 . . ?
H32A C32 H32C 109.5 . . ?
H32B C32 H32C 109.5 . . ?
C30 C33 H33A 109.5 . . ?
C30 C33 H33B 109.5 . . ?
C30 C33 H33C 109.5 . . ?
H33A C33 H33B 109.5 . . ?
H33A C33 H33C 109.5 . . ?
H33B C33 H33C 109.5 . . ?
N1 C34 H34 109.8 . . ?
N1 C34 C35 113.5(3) . . ?
N2 C34 N1 102.8(2) . . ?
N2 C34 H34 109.8 . . ?
N2 C34 C35 111.0(3) . . ?
C35 C34 H34 109.8 . . ?
C36 C35 C34 122.0(3) . . ?
C40 C35 C34 119.0(3) . . ?
C40 C35 C36 118.9(3) . . ?
C35 C36 H36 119.8 . . ?
C37 C36 C35 120.3(3) . . ?
C37 C36 H36 119.8 . . ?
C36 C37 H37 119.9 . . ?
C38 C37 C36 120.3(3) . . ?
C38 C37 H37 119.9 . . ?
C37 C38 H38 120.0 . . ?
C39 C38 C37 120.1(3) . . ?
C39 C38 H38 120.0 . . ?
C38 C39 H39 120.0 . . ?
C38 C39 C40 120.0(3) . . ?
C40 C39 H39 120.0 . . ?
C35 C40 H40 119.8 . . ?
C39 C40 C35 120.4(3) . . ?
C39 C40 H40 119.8 . . ?
O1 B23 N1 111.6(3) . . ?
O1 B23 C19 114.3(3) . . ?
N1 B23 C19 133.8(3) . . ?
C15 C16B H16A 109.5 . . ?
C15 C16B H16B 109.5 . . ?
C15 C16B H16C 109.5 . . ?
H16A C16B H16B 109.5 . . ?
H16A C16B H16C 109.5 . . ?
H16B C16B H16C 109.5 . . ?
C15 C17B H17A 109.5 . . ?
C15 C17B H17B 109.5 . . ?
C15 C17B H17C 109.5 . . ?
H17A C17B H17B 109.5 . . ?
H17A C17B H17C 109.5 . . ?
H17B C17B H17C 109.5 . . ?
C15 C18B H18A 109.5 . . ?
C15 C18B H18B 109.5 . . ?
C15 C18B H18C 109.5 . . ?
H18A C18B H18B 109.5 . . ?
H18A C18B H18C 109.5 . . ?
H18B C18B H18C 109.5 . . ?
C15 C16A H16D 109.5 . . ?
C15 C16A H16E 109.5 . . ?
C15 C16A H16F 109.5 . . ?
H16D C16A H16E 109.5 . . ?
H16D C16A H16F 109.5 . . ?
H16E C16A H16F 109.5 . . ?
C15 C17A H17D 109.5 . . ?
C15 C17A H17E 109.5 . . ?
C15 C17A H17F 109.5 . . ?
H17D C17A H17E 109.5 . . ?
H17D C17A H17F 109.5 . . ?
H17E C17A H17F 109.5 . . ?
C15 C18A H18D 109.5 . . ?
C15 C18A H18E 109.5 . . ?
C15 C18A H18F 109.5 . . ?
H18D C18A H18E 109.5 . . ?
H18D C18A H18F 109.5 . . ?
H18E C18A H18F 109.5 . . ?
Cl1A C41 H41 114.1 . . ?
Cl1A C41 Cl2A 104.2(6) . . ?
Cl1A C41 Cl3A 112.5(7) . . ?
Cl2A C41 H41 114.1 . . ?
Cl3A C41 H41 114.1 . . ?
Cl3A C41 Cl2A 96.0(6) . . ?
Cl1B C41 H41A 105.8 . . ?
Cl1B C41 Cl3B 104.8(4) . . ?
Cl2B C41 H41A 105.8 . . ?
Cl2B C41 Cl1B 121.1(6) . . ?
Cl2B C41 Cl3B 112.5(5) . . ?
Cl3B C41 H41A 105.8 . . ?

loop_
_geom_bond_atom_site_label_1
_geom_bond_atom_site_label_2
_geom_bond_distance
_geom_bond_site_symmetry_2
_geom_bond_publ_flag
Br1 Al1 2.3029(14) . ?
Br2 Al1 2.2901(13) . ?
Br3 Al1 2.2860(14) . ?
Al1 Br4A 2.222(5) . ?
Al1 Br4B 2.335(3) . ?
O1 N2 1.470(3) . ?
O1 B23 1.365(5) . ?
N1 C1 1.441(4) . ?
N1 C34 1.495(4) . ?
N1 B23 1.392(5) . ?
N2 C30 1.492(4) . ?
N2 C34 1.485(4) . ?
N3 C19 1.356(4) . ?
N3 C20 1.378(5) . ?
N3 C27 1.497(5) . ?
N4 C19 1.349(5) . ?
N4 C21 1.387(5) . ?
N4 C24 1.485(4) . ?
C1 C2 1.425(5) . ?
C1 C6 1.413(5) . ?
C2 C3 1.392(5) . ?
C2 C11 1.564(5) . ?
C3 H3 0.9500 . ?
C3 C4 1.379(6) . ?
C4 C5 1.379(6) . ?
C4 C15 1.535(6) . ?
C5 H5 0.9500 . ?
C5 C6 1.404(5) . ?
C6 C7 1.563(5) . ?
C7 C8 1.539(5) . ?
C7 C9 1.545(5) . ?
C7 C10 1.527(6) . ?
C8 H8A 0.9800 . ?
C8 H8B 0.9800 . ?
C8 H8C 0.9800 . ?
C9 H9A 0.9800 . ?
C9 H9B 0.9800 . ?
C9 H9C 0.9800 . ?
C10 H10A 0.9800 . ?
C10 H10B 0.9800 . ?
C10 H10C 0.9800 . ?
C11 C12 1.541(5) . ?
C11 C13 1.538(5) . ?
C11 C14 1.545(5) . ?
C12 H12A 0.9800 . ?
C12 H12B 0.9800 . ?
C12 H12C 0.9800 . ?
C13 H13A 0.9800 . ?
C13 H13B 0.9800 . ?
C13 H13C 0.9800 . ?
C14 H14A 0.9800 . ?
C14 H14B 0.9800 . ?
C14 H14C 0.9800 . ?
C15 C16B 1.483(13) . ?
C15 C17B 1.445(14) . ?
C15 C18B 1.746(14) . ?
C15 C16A 1.501(15) . ?
C15 C17A 1.692(15) . ?
C15 C18A 1.425(17) . ?
C19 B23 1.588(5) . ?
C20 C21 1.356(6) . ?
C20 C22 1.505(5) . ?
C21 C23 1.485(5) . ?
C22 H22A 0.9800 . ?
C22 H22B 0.9800 . ?
C22 H22C 0.9800 . ?
C23 H23A 0.9800 . ?
C23 H23B 0.9800 . ?
C23 H23C 0.9800 . ?
C24 H24 1.0000 . ?
C24 C25 1.526(5) . ?
C24 C26 1.527(5) . ?
C25 H25A 0.9800 . ?
C25 H25B 0.9800 . ?
C25 H25C 0.9800 . ?
C26 H26A 0.9800 . ?
C26 H26B 0.9800 . ?
C26 H26C 0.9800 . ?
C27 H27 1.0000 . ?
C27 C28 1.508(7) . ?
C27 C29 1.514(7) . ?
C28 H28A 0.9800 . ?
C28 H28B 0.9800 . ?
C28 H28C 0.9800 . ?
C29 H29A 0.9800 . ?
C29 H29B 0.9800 . ?
C29 H29C 0.9800 . ?
C30 C31 1.532(6) . ?
C30 C32 1.527(5) . ?
C30 C33 1.525(5) . ?
C31 H31A 0.9800 . ?
C31 H31B 0.9800 . ?
C31 H31C 0.9800 . ?
C32 H32A 0.9800 . ?
C32 H32B 0.9800 . ?
C32 H32C 0.9800 . ?
C33 H33A 0.9800 . ?
C33 H33B 0.9800 . ?
C33 H33C 0.9800 . ?
C34 H34 1.0000 . ?
C34 C35 1.521(4) . ?
C35 C36 1.397(5) . ?
C35 C40 1.395(5) . ?
C36 H36 0.9500 . ?
C36 C37 1.385(5) . ?
C37 H37 0.9500 . ?
C37 C38 1.383(6) . ?
C38 H38 0.9500 . ?
C38 C39 1.382(6) . ?
C39 H39 0.9500 . ?
C39 C40 1.390(5) . ?
C40 H40 0.9500 . ?
C16B H16A 0.9800 . ?
C16B H16B 0.9800 . ?
C16B H16C 0.9800 . ?
C17B H17A 0.9800 . ?
C17B H17B 0.9800 . ?
C17B H17C 0.9800 . ?
C18B H18A 0.9800 . ?
C18B H18B 0.9800 . ?
C18B H18C 0.9800 . ?
C16A H16D 0.9800 . ?
C16A H16E 0.9800 . ?
C16A H16F 0.9800 . ?
C17A H17D 0.9800 . ?
C17A H17E 0.9800 . ?
C17A H17F 0.9800 . ?
C18A H18D 0.9800 . ?
C18A H18E 0.9800 . ?
C18A H18F 0.9800 . ?
C41 H41A 1.0000 . ?
C41 H41 1.0000 . ?
C41 Cl1A 1.609(11) . ?
C41 Cl2A 2.006(10) . ?
C41 Cl3A 1.687(13) . ?
C41 Cl1B 1.727(7) . ?
C41 Cl2B 1.591(10) . ?
C41 Cl3B 1.806(9) . ?

loop_
_geom_torsion_atom_site_label_1
_geom_torsion_atom_site_label_2
_geom_torsion_atom_site_label_3
_geom_torsion_atom_site_label_4
_geom_torsion
_geom_torsion_site_symmetry_1
_geom_torsion_site_symmetry_2
_geom_torsion_site_symmetry_3
_geom_torsion_site_symmetry_4
_geom_torsion_publ_flag
O1 N2 C30 C31 -60.2(4) . . . . ?
O1 N2 C30 C32 60.8(3) . . . . ?
O1 N2 C30 C33 177.3(3) . . . . ?
O1 N2 C34 N1 -20.4(3) . . . . ?
O1 N2 C34 C35 -142.0(3) . . . . ?
N1 C1 C2 C3 169.1(3) . . . . ?
N1 C1 C2 C11 -8.4(5) . . . . ?
N1 C1 C6 C5 -171.8(3) . . . . ?
N1 C1 C6 C7 5.6(5) . . . . ?
N1 C34 C35 C36 -99.8(4) . . . . ?
N1 C34 C35 C40 80.3(4) . . . . ?
N2 O1 B23 N1 -14.6(4) . . . . ?
N2 O1 B23 C19 160.2(3) . . . . ?
N2 C34 C35 C36 15.4(4) . . . . ?
N2 C34 C35 C40 -164.6(3) . . . . ?
N3 C19 B23 O1 -38.5(5) . . . . ?
N3 C19 B23 N1 134.8(4) . . . . ?
N3 C20 C21 N4 -0.4(4) . . . . ?
N3 C20 C21 C23 179.9(4) . . . . ?
N4 C19 B23 O1 139.3(4) . . . . ?
N4 C19 B23 N1 -47.4(6) . . . . ?
C1 N1 C34 N2 -172.0(3) . . . . ?
C1 N1 C34 C35 -52.1(4) . . . . ?
C1 N1 B23 O1 -173.6(3) . . . . ?
C1 N1 B23 C19 13.0(6) . . . . ?
C1 C2 C3 C4 4.0(6) . . . . ?
C1 C2 C11 C12 -16.9(5) . . . . ?
C1 C2 C11 C13 106.4(4) . . . . ?
C1 C2 C11 C14 -135.7(4) . . . . ?
C1 C6 C7 C8 -116.3(4) . . . . ?
C1 C6 C7 C9 125.6(4) . . . . ?
C1 C6 C7 C10 4.9(5) . . . . ?
C2 C1 C6 C5 3.9(5) . . . . ?
C2 C1 C6 C7 -178.8(3) . . . . ?
C2 C3 C4 C5 1.3(6) . . . . ?
C2 C3 C4 C15 -179.7(4) . . . . ?
C3 C2 C11 C12 165.5(3) . . . . ?
C3 C2 C11 C13 -71.2(4) . . . . ?
C3 C2 C11 C14 46.7(4) . . . . ?
C3 C4 C5 C6 -4.3(6) . . . . ?
C3 C4 C15 C16B 37.9(9) . . . . ?
C3 C4 C15 C17B 175.9(8) . . . . ?
C3 C4 C15 C18B -72.7(7) . . . . ?
C3 C4 C15 C16A 13.2(10) . . . . ?
C3 C4 C15 C17A 126.4(6) . . . . ?
C3 C4 C15 C18A -122.3(9) . . . . ?
C4 C5 C6 C1 1.7(5) . . . . ?
C4 C5 C6 C7 -176.1(4) . . . . ?
C5 C4 C15 C16B -143.1(7) . . . . ?
C5 C4 C15 C17B -5.1(10) . . . . ?
C5 C4 C15 C18B 106.4(6) . . . . ?
C5 C4 C15 C16A -167.8(8) . . . . ?
C5 C4 C15 C17A -54.6(7) . . . . ?
C5 C4 C15 C18A 56.7(10) . . . . ?
C5 C6 C7 C8 61.1(4) . . . . ?
C5 C6 C7 C9 -57.0(4) . . . . ?
C5 C6 C7 C10 -177.6(3) . . . . ?
C6 C1 C2 C3 -6.6(5) . . . . ?
C6 C1 C2 C11 175.9(3) . . . . ?
C11 C2 C3 C4 -178.1(4) . . . . ?
C15 C4 C5 C6 176.7(4) . . . . ?
C19 N3 C20 C21 1.6(5) . . . . ?
C19 N3 C20 C22 -177.4(4) . . . . ?
C19 N3 C27 C28 110.6(4) . . . . ?
C19 N3 C27 C29 -121.5(4) . . . . ?
C19 N4 C21 C20 -0.9(4) . . . . ?
C19 N4 C21 C23 178.8(4) . . . . ?
C19 N4 C24 C25 112.3(4) . . . . ?
C19 N4 C24 C26 -120.7(4) . . . . ?
C20 N3 C19 N4 -2.2(4) . . . . ?
C20 N3 C19 B23 176.0(3) . . . . ?
C20 N3 C27 C28 -74.8(5) . . . . ?
C20 N3 C27 C29 53.1(6) . . . . ?
C21 N4 C19 N3 1.9(4) . . . . ?
C21 N4 C19 B23 -176.1(3) . . . . ?
C21 N4 C24 C25 -67.7(4) . . . . ?
C21 N4 C24 C26 59.4(4) . . . . ?
C22 C20 C21 N4 178.6(4) . . . . ?
C22 C20 C21 C23 -1.1(7) . . . . ?
C24 N4 C19 N3 -178.1(3) . . . . ?
C24 N4 C19 B23 3.9(5) . . . . ?
C24 N4 C21 C20 179.0(3) . . . . ?
C24 N4 C21 C23 -1.3(6) . . . . ?
C27 N3 C19 N4 173.2(4) . . . . ?
C27 N3 C19 B23 -8.6(6) . . . . ?
C27 N3 C20 C21 -173.6(4) . . . . ?
C27 N3 C20 C22 7.3(7) . . . . ?
C30 N2 C34 N1 -140.3(3) . . . . ?
C30 N2 C34 C35 98.1(3) . . . . ?
C34 N1 C1 C2 -74.1(4) . . . . ?
C34 N1 C1 C6 101.6(3) . . . . ?
C34 N1 B23 O1 1.2(4) . . . . ?
C34 N1 B23 C19 -172.2(4) . . . . ?
C34 N2 C30 C31 59.4(4) . . . . ?
C34 N2 C30 C32 -179.6(3) . . . . ?
C34 N2 C30 C33 -63.1(4) . . . . ?
C34 C35 C36 C37 -179.0(3) . . . . ?
C34 C35 C40 C39 -178.9(3) . . . . ?
C35 C36 C37 C38 -2.1(6) . . . . ?
C36 C35 C40 C39 1.1(5) . . . . ?
C36 C37 C38 C39 1.1(6) . . . . ?
C37 C38 C39 C40 1.1(5) . . . . ?
C38 C39 C40 C35 -2.2(5) . . . . ?
C40 C35 C36 C37 1.0(5) . . . . ?
B23 O1 N2 C30 149.6(3) . . . . ?
B23 O1 N2 C34 22.0(3) . . . . ?
B23 N1 C1 C2 100.3(4) . . . . ?
B23 N1 C1 C6 -84.0(5) . . . . ?
B23 N1 C34 N2 12.2(3) . . . . ?
B23 N1 C34 C35 132.2(3) . . . . ?
